data_7052407
loop_
_publ_author_name
'Ren\'e T. Boer\'e'
'Marcus L. Cole'
'Peter C. Junk'

_publ_section_title
;
 The syntheses and structures of some main group complexes of the
 sterically hindered N,N?-bis(2,6-diisopropylphenyl)-4-toluamidinate
 ligand
;
_journal_issue 1
_journal_name_full 'New Journal of Chemistry'
_journal_page_first 128
_journal_paper_doi 10.1039/b409086a
_journal_volume 29
_journal_year 2005
_chemical_formula_moiety 'C64 H82 Mg N4'
_chemical_formula_sum 'C32 H41 Mg0.5 N2'
_chemical_formula_weight 465.82
_chemical_name_common '[Mg(N,N'-Dipamidine)2]'
_chemical_temperature_decomposition 551
_space_group_IT_number 15
_symmetry_cell_setting monoclinic
_symmetry_Int_Tables_number 15
_symmetry_space_group_name_Hall '-C 2yc'
_symmetry_space_group_name_H-M 'C 1 2/c 1'
_atom_sites_solution_hydrogens geom
_atom_sites_solution_primary direct
_atom_sites_solution_secondary difmap
_audit_creation_method SHELXL-97
_cell_angle_alpha 90.00
_cell_angle_beta 114.337(3)
_cell_angle_gamma 90.00
_cell_formula_units_Z 8
_cell_length_a 23.4090(11)
_cell_length_b 10.6758(4)
_cell_length_c 25.0402(12)
_cell_measurement_temperature 123(2)
_cell_volume 5701.7(5)
_computing_cell_refinement DENZO-SMN
_computing_data_collection 'Nonius Collect'
_computing_data_reduction X-Seed
_computing_molecular_graphics 'X-Seed / POV-Ray'
_computing_publication_material 'Microsoft Office 2000'
_computing_structure_refinement 'SHELXL-97 (Sheldrick, 1997)'
_computing_structure_solution 'SHELXS-97 (Sheldrick, 1990)'
_diffrn_ambient_temperature 123(2)
_diffrn_measured_fraction_theta_full 0.976
_diffrn_measured_fraction_theta_max 0.976
_diffrn_measurement_device_type 'Nonius Kappa CCD'
_diffrn_measurement_method 'psi and omega scans'
_diffrn_radiation_monochromator graphite
_diffrn_radiation_probe x-ray
_diffrn_radiation_type MoK\a
_diffrn_radiation_wavelength 0.71073
_diffrn_reflns_av_R_equivalents 0.1902
_diffrn_reflns_av_sigmaI/netI 0.2368
_diffrn_reflns_limit_h_max 30
_diffrn_reflns_limit_h_min -30
_diffrn_reflns_limit_k_max 13
_diffrn_reflns_limit_k_min -14
_diffrn_reflns_limit_l_max 32
_diffrn_reflns_limit_l_min -27
_diffrn_reflns_number 30267
_diffrn_reflns_theta_full 27.84
_diffrn_reflns_theta_max 27.84
_diffrn_reflns_theta_min 2.01
_diffrn_source 'fine-focus sealed tube'
_exptl_absorpt_coefficient_mu 0.072
_exptl_absorpt_correction_T_max 0.9964
_exptl_absorpt_correction_T_min 0.9857
_exptl_absorpt_correction_type empirical
_exptl_absorpt_process_details 'performed as part of the DENZO-SMN package'
_exptl_crystal_colour 'light yellow'
_exptl_crystal_density_diffrn 1.085
_exptl_crystal_density_method 'not measured'
_exptl_crystal_description block
_exptl_crystal_F_000 2024
_exptl_crystal_size_max 0.20
_exptl_crystal_size_mid 0.10
_exptl_crystal_size_min 0.05
_refine_diff_density_max 0.323
_refine_diff_density_min -0.378
_refine_diff_density_rms 0.075
_refine_ls_extinction_method none
_refine_ls_goodness_of_fit_ref 0.908
_refine_ls_hydrogen_treatment mixed
_refine_ls_matrix_type full
_refine_ls_number_parameters 332
_refine_ls_number_reflns 6614
_refine_ls_number_restraints 0
_refine_ls_restrained_S_all 0.908
_refine_ls_R_factor_all 0.2285
_refine_ls_R_factor_gt 0.0666
_refine_ls_shift/su_max 0.000
_refine_ls_shift/su_mean 0.000
_refine_ls_structure_factor_coef Fsqd
_refine_ls_weighting_details 'calc w=1/[\s^2^(Fo^2^)+(0.0865P)^2^+0.0000P] where P=(Fo^2^+2Fc^2^)/3'
_refine_ls_weighting_scheme calc
_refine_ls_wR_factor_gt 0.1387
_refine_ls_wR_factor_ref 0.1947
_reflns_number_gt 2563
_reflns_number_total 6614
_reflns_threshold_expression >2sigma(I)
_cod_data_source_file b409086a.txt
_cod_data_source_block Compound_2
_cod_depositor_comments
;
The following automatic conversions were performed:

'_chemical_melting_point' tag was changed to
'_chemical_temperature_decomposition' since the value had been '551
dec.'. The value '551 dec.' was changed to '551'.

Automatic conversion script
Id: cif_fix_values 1569 2011-02-09 13:29:24Z adriana 
;
_cod_original_cell_volume 5701.7(4)
_cod_original_sg_symbol_H-M C2/c
_cod_original_formula_sum 'C32 H41 Mg0.50 N2'
_cod_database_code 7052407

loop_
_symmetry_equiv_pos_as_xyz
'x, y, z'
'-x, y, -z+1/2'
'x+1/2, y+1/2, z'
'-x+1/2, y+1/2, -z+1/2'
'-x, -y, -z'
'x, -y, z-1/2'
'-x+1/2, -y+1/2, -z'
'x+1/2, -y+1/2, z-1/2'

loop_
_atom_site_label
_atom_site_type_symbol
_atom_site_fract_x
_atom_site_fract_y
_atom_site_fract_z
_atom_site_U_iso_or_equiv
_atom_site_adp_type
_atom_site_occupancy
_atom_site_symmetry_multiplicity
_atom_site_calc_flag
_atom_site_refinement_flags
_atom_site_disorder_assembly
_atom_site_disorder_group
Mg1 Mg 0.5000 0.27415(12) 0.2500 0.0204(3) Uani 1 2 d S . .
N1 N 0.58231(10) 0.25942(19) 0.24018(9) 0.0198(5) Uani 1 1 d . . .
N2 N 0.49013(10) 0.28332(19) 0.16408(9) 0.0191(5) Uani 1 1 d . . .
C1 C 0.64503(12) 0.2165(3) 0.26975(11) 0.0196(6) Uani 1 1 d . . .
C2 C 0.68778(13) 0.2946(2) 0.31385(11) 0.0224(7) Uani 1 1 d . . .
C3 C 0.74976(14) 0.2539(3) 0.34214(12) 0.0292(8) Uani 1 1 d . . .
H3 H 0.7795 0.3051 0.3715 0.035 Uiso 1 1 calc R . .
C4 C 0.76889(15) 0.1399(3) 0.32820(13) 0.0356(8) Uani 1 1 d . . .
H4 H 0.8117 0.1154 0.3467 0.043 Uiso 1 1 calc R . .
C5 C 0.72573(14) 0.0627(3) 0.28762(12) 0.0320(8) Uani 1 1 d . . .
H5 H 0.7390 -0.0159 0.2789 0.038 Uiso 1 1 calc R . .
C6 C 0.66291(13) 0.0972(3) 0.25888(11) 0.0245(7) Uani 1 1 d . . .
C7 C 0.66642(14) 0.4180(3) 0.33016(11) 0.0281(7) Uani 1 1 d . . .
H7 H 0.6233 0.4038 0.3281 0.034 Uiso 1 1 calc R . .
C8 C 0.70735(15) 0.4622(3) 0.39264(13) 0.0400(9) Uani 1 1 d . . .
H8A H 0.7112 0.3947 0.4204 0.060 Uiso 1 1 calc R . .
H8B H 0.6880 0.5355 0.4020 0.060 Uiso 1 1 calc R . .
H8C H 0.7491 0.4848 0.3954 0.060 Uiso 1 1 calc R . .
C9 C 0.66118(16) 0.5231(3) 0.28673(13) 0.0373(8) Uani 1 1 d . . .
H9A H 0.7026 0.5394 0.2871 0.056 Uiso 1 1 calc R . .
H9B H 0.6456 0.5993 0.2980 0.056 Uiso 1 1 calc R . .
H9C H 0.6321 0.4978 0.2472 0.056 Uiso 1 1 calc R . .
C10 C 0.61537(15) 0.0027(3) 0.21952(13) 0.0330(8) Uani 1 1 d . . .
H10 H 0.5757 0.0492 0.1964 0.040 Uiso 1 1 calc R . .
C11 C 0.6010(2) -0.0933(3) 0.25741(16) 0.0721(13) Uani 1 1 d . . .
H11A H 0.5695 -0.1527 0.2322 0.108 Uiso 1 1 calc R . .
H11B H 0.5849 -0.0503 0.2829 0.108 Uiso 1 1 calc R . .
H11C H 0.6394 -0.1387 0.2815 0.108 Uiso 1 1 calc R . .
C12 C 0.63629(18) -0.0603(4) 0.17613(16) 0.0661(12) Uani 1 1 d . . .
H12A H 0.6482 0.0037 0.1546 0.099 Uiso 1 1 calc R . .
H12B H 0.6018 -0.1107 0.1485 0.099 Uiso 1 1 calc R . .
H12C H 0.6723 -0.1146 0.1973 0.099 Uiso 1 1 calc R . .
C13 C 0.44840(12) 0.3202(3) 0.10646(11) 0.0202(7) Uani 1 1 d . . .
C14 C 0.39828(13) 0.2386(3) 0.07461(11) 0.0244(7) Uani 1 1 d . . .
C15 C 0.35692(14) 0.2744(3) 0.01819(12) 0.0318(8) Uani 1 1 d . . .
H15 H 0.3236 0.2201 -0.0044 0.038 Uiso 1 1 calc R . .
C16 C 0.36369(14) 0.3873(3) -0.00524(13) 0.0367(8) Uani 1 1 d . . .
H16 H 0.3356 0.4094 -0.0439 0.044 Uiso 1 1 calc R . .
C17 C 0.41126(14) 0.4683(3) 0.02741(12) 0.0321(8) Uani 1 1 d . . .
H17 H 0.4152 0.5462 0.0109 0.039 Uiso 1 1 calc R . .
C18 C 0.45369(13) 0.4382(3) 0.08419(11) 0.0235(7) Uani 1 1 d . B .
C19 C 0.38935(13) 0.1155(3) 0.10093(13) 0.0281(7) Uani 1 1 d . . .
H19 H 0.4021 0.1305 0.1437 0.034 Uiso 1 1 calc R . .
C20 C 0.32174(14) 0.0687(3) 0.07609(13) 0.0379(8) Uani 1 1 d . . .
H20A H 0.2941 0.1362 0.0778 0.057 Uiso 1 1 calc R . .
H20B H 0.3185 -0.0027 0.0993 0.057 Uiso 1 1 calc R . .
H20C H 0.3092 0.0426 0.0353 0.057 Uiso 1 1 calc R . .
C21 C 0.43200(15) 0.0116(3) 0.09560(14) 0.0404(9) Uani 1 1 d . . .
H21A H 0.4230 -0.0017 0.0542 0.061 Uiso 1 1 calc R . .
H21B H 0.4243 -0.0661 0.1124 0.061 Uiso 1 1 calc R . .
H21C H 0.4760 0.0364 0.1168 0.061 Uiso 1 1 calc R . .
C22 C 0.50114(14) 0.5344(3) 0.12055(13) 0.0293(7) Uani 1 1 d . . .
H22 H 0.5323 0.4941 0.1570 0.035 Uiso 1 1 calc R A 1
C23A C 0.4653(4) 0.6386(14) 0.1372(7) 0.051(3) Uani 0.72(3) 1 d P B 1
H23A H 0.4361 0.6806 0.1016 0.076 Uiso 0.72(3) 1 calc PR B 1
H23B H 0.4953 0.6999 0.1628 0.076 Uiso 0.72(3) 1 calc PR B 1
H23C H 0.4417 0.6013 0.1577 0.076 Uiso 0.72(3) 1 calc PR B 1
C23B C 0.4802(15) 0.598(3) 0.167(2) 0.053(8) Uani 0.28(3) 1 d P B 2
H23D H 0.4410 0.6443 0.1462 0.079 Uiso 0.28(3) 1 calc PR B 2
H23E H 0.5129 0.6563 0.1915 0.079 Uiso 0.28(3) 1 calc PR B 2
H23F H 0.4737 0.5335 0.1916 0.079 Uiso 0.28(3) 1 calc PR B 2
C24 C 0.53485(18) 0.5984(4) 0.08849(16) 0.0776(14) Uani 1 1 d . B .
H24A H 0.5559 0.5355 0.0744 0.116 Uiso 1 1 calc R . .
H24B H 0.5660 0.6565 0.1151 0.116 Uiso 1 1 calc R . .
H24C H 0.5046 0.6449 0.0550 0.116 Uiso 1 1 calc R . .
C25 C 0.55228(13) 0.2701(2) 0.18149(11) 0.0192(6) Uani 1 1 d . . .
C26 C 0.58482(13) 0.2665(2) 0.14107(11) 0.0212(7) Uani 1 1 d . . .
C27 C 0.64524(13) 0.3147(2) 0.15835(12) 0.0246(7) Uani 1 1 d . . .
H27 H 0.6654 0.3524 0.1959 0.029 Uiso 1 1 calc R . .
C28 C 0.67651(14) 0.3085(3) 0.12166(12) 0.0283(7) Uani 1 1 d . . .
H28 H 0.7175 0.3429 0.1345 0.034 Uiso 1 1 calc R . .
C29 C 0.64900(14) 0.2530(2) 0.06650(12) 0.0250(7) Uani 1 1 d . . .
C30 C 0.58901(14) 0.2058(3) 0.04965(12) 0.0277(7) Uani 1 1 d . . .
H30 H 0.5690 0.1676 0.0122 0.033 Uiso 1 1 calc R . .
C31 C 0.55717(14) 0.2124(2) 0.08561(11) 0.0249(7) Uani 1 1 d . . .
H31 H 0.5159 0.1796 0.0722 0.030 Uiso 1 1 calc R . .
C32 C 0.68357(15) 0.2462(3) 0.02761(13) 0.0344(8) Uani 1 1 d . . .
H32A H 0.6579 0.2014 -0.0085 0.052 Uiso 1 1 calc R . .
H32B H 0.7232 0.2015 0.0480 0.052 Uiso 1 1 calc R . .
H32C H 0.6921 0.3311 0.0180 0.052 Uiso 1 1 calc R . .

loop_
_atom_site_aniso_label
_atom_site_aniso_U_11
_atom_site_aniso_U_22
_atom_site_aniso_U_33
_atom_site_aniso_U_23
_atom_site_aniso_U_13
_atom_site_aniso_U_12
Mg1 0.0148(8) 0.0289(7) 0.0163(7) 0.000 0.0054(6) 0.000
N1 0.0125(13) 0.0289(13) 0.0146(13) -0.0010(10) 0.0023(11) 0.0009(10)
N2 0.0096(13) 0.0284(13) 0.0165(13) -0.0023(10) 0.0026(11) -0.0001(11)
C1 0.0120(15) 0.0309(16) 0.0163(15) 0.0035(12) 0.0062(13) 0.0008(13)
C2 0.0175(16) 0.0319(17) 0.0182(16) 0.0035(13) 0.0077(14) -0.0041(14)
C3 0.0152(17) 0.048(2) 0.0202(16) 0.0049(14) 0.0028(14) -0.0069(14)
C4 0.0216(19) 0.054(2) 0.0298(19) 0.0137(16) 0.0096(16) 0.0079(17)
C5 0.0258(19) 0.0425(19) 0.0268(18) 0.0055(15) 0.0098(16) 0.0097(16)
C6 0.0186(17) 0.0334(17) 0.0204(16) 0.0031(13) 0.0070(14) 0.0034(14)
C7 0.0231(18) 0.0403(19) 0.0197(16) -0.0037(14) 0.0076(14) -0.0068(14)
C8 0.030(2) 0.053(2) 0.034(2) -0.0119(16) 0.0101(17) -0.0124(17)
C9 0.045(2) 0.0362(19) 0.0349(19) -0.0034(15) 0.0202(18) -0.0026(16)
C10 0.031(2) 0.0295(17) 0.0346(19) -0.0032(14) 0.0092(17) 0.0055(15)
C11 0.092(4) 0.056(2) 0.056(3) -0.007(2) 0.018(2) -0.038(2)
C12 0.061(3) 0.074(3) 0.061(3) -0.029(2) 0.023(2) 0.012(2)
C13 0.0101(15) 0.0356(17) 0.0135(15) 0.0002(13) 0.0034(13) 0.0031(13)
C14 0.0188(17) 0.0345(17) 0.0174(16) -0.0030(13) 0.0050(14) 0.0034(14)
C15 0.0163(17) 0.052(2) 0.0221(17) -0.0073(15) 0.0026(14) -0.0017(15)
C16 0.0236(19) 0.062(2) 0.0182(17) 0.0068(16) 0.0018(15) 0.0054(17)
C17 0.028(2) 0.0407(19) 0.0261(18) 0.0086(15) 0.0094(16) 0.0052(16)
C18 0.0170(17) 0.0327(17) 0.0188(16) 0.0000(13) 0.0052(14) 0.0030(14)
C19 0.0200(18) 0.0349(18) 0.0265(17) -0.0057(13) 0.0066(14) -0.0008(14)
C20 0.0255(19) 0.047(2) 0.040(2) -0.0106(16) 0.0127(17) -0.0088(16)
C21 0.033(2) 0.0362(19) 0.051(2) -0.0046(16) 0.0169(18) -0.0034(16)
C22 0.0264(18) 0.0306(17) 0.0295(18) 0.0049(14) 0.0099(16) -0.0017(15)
C23A 0.037(5) 0.042(6) 0.070(6) -0.020(4) 0.018(4) -0.009(4)
C23B 0.038(13) 0.035(11) 0.09(2) -0.016(11) 0.026(15) 0.000(10)
C24 0.054(3) 0.117(4) 0.050(3) 0.020(2) 0.009(2) -0.043(3)
C25 0.0168(16) 0.0202(15) 0.0181(16) -0.0019(12) 0.0046(13) -0.0015(13)
C26 0.0169(16) 0.0286(16) 0.0177(15) -0.0024(13) 0.0066(13) 0.0006(13)
C27 0.0198(17) 0.0349(18) 0.0204(16) -0.0043(13) 0.0096(14) -0.0040(14)
C28 0.0198(17) 0.0383(18) 0.0283(18) -0.0026(14) 0.0114(15) -0.0033(14)
C29 0.0234(18) 0.0335(17) 0.0230(17) 0.0024(13) 0.0145(15) 0.0046(14)
C30 0.0274(19) 0.0392(18) 0.0192(16) -0.0048(13) 0.0122(15) 0.0032(15)
C31 0.0188(16) 0.0335(17) 0.0226(17) -0.0048(13) 0.0088(14) -0.0030(14)
C32 0.034(2) 0.044(2) 0.0326(19) 0.0023(15) 0.0213(16) 0.0036(16)

loop_
_atom_type_symbol
_atom_type_description
_atom_type_scat_dispersion_real
_atom_type_scat_dispersion_imag
_atom_type_scat_source
C C 0.0033 0.0016 'International Tables Vol C Tables 4.2.6.8 and 6.1.1.4'
H H 0.0000 0.0000 'International Tables Vol C Tables 4.2.6.8 and 6.1.1.4'
N N 0.0061 0.0033 'International Tables Vol C Tables 4.2.6.8 and 6.1.1.4'
Mg Mg 0.0486 0.0363 'International Tables Vol C Tables 4.2.6.8 and 6.1.1.4'

loop_
_geom_angle_atom_site_label_1
_geom_angle_atom_site_label_2
_geom_angle_atom_site_label_3
_geom_angle
_geom_angle_site_symmetry_1
_geom_angle_site_symmetry_3
_geom_angle_publ_flag
N1 Mg1 N1 171.19(13) . 2_655 ?
N1 Mg1 N2 114.91(8) . 2_655 ?
N1 Mg1 N2 65.54(8) 2_655 2_655 ?
N1 Mg1 N2 65.54(8) . . ?
N1 Mg1 N2 114.91(8) 2_655 . ?
N2 Mg1 N2 174.58(13) 2_655 . ?
N1 Mg1 C25 32.82(8) . . ?
N1 Mg1 C25 146.89(8) 2_655 . ?
N2 Mg1 C25 147.45(8) 2_655 . ?
N2 Mg1 C25 32.72(8) . . ?
N1 Mg1 C25 146.89(8) . 2_655 ?
N1 Mg1 C25 32.82(8) 2_655 2_655 ?
N2 Mg1 C25 32.72(8) 2_655 2_655 ?
N2 Mg1 C25 147.45(8) . 2_655 ?
C25 Mg1 C25 178.01(13) . 2_655 ?
C25 N1 C1 123.9(2) . . ?
C25 N1 Mg1 91.76(16) . . ?
C1 N1 Mg1 141.65(17) . . ?
C25 N2 C13 123.8(2) . . ?
C25 N2 Mg1 90.89(16) . . ?
C13 N2 Mg1 143.35(18) . . ?
C6 C1 C2 121.0(2) . . ?
C6 C1 N1 121.3(2) . . ?
C2 C1 N1 117.6(2) . . ?
C3 C2 C1 117.7(3) . . ?
C3 C2 C7 121.4(3) . . ?
C1 C2 C7 120.9(2) . . ?
C4 C3 C2 121.3(3) . . ?
C5 C4 C3 119.7(3) . . ?
C4 C5 C6 121.4(3) . . ?
C5 C6 C1 118.4(3) . . ?
C5 C6 C10 119.5(3) . . ?
C1 C6 C10 122.0(2) . . ?
C2 C7 C9 112.5(2) . . ?
C2 C7 C8 113.8(2) . . ?
C9 C7 C8 109.4(2) . . ?
C12 C10 C6 113.0(3) . . ?
C12 C10 C11 111.4(3) . . ?
C6 C10 C11 109.4(2) . . ?
C18 C13 C14 121.1(2) . . ?
C18 C13 N2 121.0(2) . . ?
C14 C13 N2 117.7(2) . . ?
C15 C14 C13 118.0(3) . . ?
C15 C14 C19 120.8(3) . . ?
C13 C14 C19 121.1(2) . . ?
C16 C15 C14 121.1(3) . . ?
C15 C16 C17 120.1(3) . . ?
C16 C17 C18 121.4(3) . . ?
C17 C18 C13 118.0(3) . . ?
C17 C18 C22 119.6(3) . . ?
C13 C18 C22 122.3(2) . . ?
C14 C19 C20 114.2(2) . . ?
C14 C19 C21 112.1(2) . . ?
C20 C19 C21 109.3(2) . . ?
C24 C22 C18 113.9(3) . . ?
C24 C22 C23A 106.2(7) . . ?
C18 C22 C23A 107.7(4) . . ?
C24 C22 C23B 125.8(11) . . ?
C18 C22 C23B 111.1(9) . . ?
C23A C22 C23B 29.7(12) . . ?
N2 C25 N1 111.8(2) . . ?
N2 C25 C26 124.6(2) . . ?
N1 C25 C26 123.6(2) . . ?
N2 C25 Mg1 56.39(13) . . ?
N1 C25 Mg1 55.42(14) . . ?
C26 C25 Mg1 178.9(2) . . ?
C31 C26 C27 117.2(3) . . ?
C31 C26 C25 121.9(2) . . ?
C27 C26 C25 120.9(2) . . ?
C28 C27 C26 121.3(3) . . ?
C27 C28 C29 121.3(3) . . ?
C30 C29 C28 117.0(3) . . ?
C30 C29 C32 122.3(3) . . ?
C28 C29 C32 120.7(3) . . ?
C29 C30 C31 122.2(3) . . ?
C30 C31 C26 121.0(3) . . ?

loop_
_geom_bond_atom_site_label_1
_geom_bond_atom_site_label_2
_geom_bond_distance
_geom_bond_site_symmetry_2
_geom_bond_publ_flag
Mg1 N1 2.047(2) . ?
Mg1 N1 2.047(2) 2_655 ?
Mg1 N2 2.069(2) 2_655 ?
Mg1 N2 2.069(2) . ?
Mg1 C25 2.485(3) . ?
Mg1 C25 2.485(3) 2_655 ?
N1 C25 1.347(3) . ?
N1 C1 1.420(3) . ?
N2 C25 1.343(3) . ?
N2 C13 1.424(3) . ?
C1 C6 1.402(4) . ?
C1 C2 1.416(4) . ?
C2 C3 1.396(4) . ?
C2 C7 1.523(4) . ?
C3 C4 1.390(4) . ?
C4 C5 1.373(4) . ?
C5 C6 1.394(4) . ?
C6 C10 1.524(4) . ?
C7 C9 1.532(4) . ?
C7 C8 1.534(4) . ?
C10 C12 1.520(4) . ?
C10 C11 1.526(4) . ?
C13 C18 1.404(4) . ?
C13 C14 1.414(4) . ?
C14 C15 1.397(4) . ?
C14 C19 1.523(4) . ?
C15 C16 1.378(4) . ?
C16 C17 1.381(4) . ?
C17 C18 1.396(4) . ?
C18 C22 1.512(4) . ?
C19 C20 1.526(4) . ?
C19 C21 1.534(4) . ?
C22 C24 1.502(4) . ?
C22 C23A 1.551(10) . ?
C22 C23B 1.59(3) . ?
C25 C26 1.497(4) . ?
C26 C31 1.393(4) . ?
C26 C27 1.395(4) . ?
C27 C28 1.393(4) . ?
C28 C29 1.393(4) . ?
C29 C30 1.384(4) . ?
C29 C32 1.503(4) . ?
C30 C31 1.387(4) . ?
